data_4076344
loop_
_publ_author_name
'Tan, Runyu'
'Chiu, Frederick Sin Nang'
'Hadzovic, Alen'
'Song, Datong'

_publ_section_title
;
 Construction of Rhodium(I) and Gold(I) Macrocycles by Transferring a
 Phosphine-Functionalized 4,5-Diazafluorenide Ligand from Its Copper(I)
 N-Heterocyclic Carbene Complex
;
_journal_issue 6
_journal_name_full Organometallics
_journal_page_first 2184
_journal_paper_doi 10.1021/om200994b
_journal_volume 31
_journal_year 2012
_chemical_formula_sum 'C51.5 H43.5 Au Cl N4 P2'
_chemical_formula_weight 1012.76
_chemical_name_systematic
; 
 ? 
;
_space_group_IT_number 15
_symmetry_cell_setting monoclinic
_symmetry_space_group_name_Hall '-C 2yc'
_symmetry_space_group_name_H-M 'C 1 2/c 1'
_atom_sites_solution_hydrogens geom
_atom_sites_solution_primary direct
_atom_sites_solution_secondary difmap
_audit_creation_method SHELXL-97
_cell_angle_alpha 90.00
_cell_angle_beta 106.575(2)
_cell_angle_gamma 90.00
_cell_formula_units_Z 8
_cell_length_a 26.8211(9)
_cell_length_b 18.0574(8)
_cell_length_c 21.7900(10)
_cell_measurement_reflns_used 11647
_cell_measurement_temperature 150(2)
_cell_measurement_theta_max 27.56
_cell_measurement_theta_min 2.13
_cell_volume 10114.8(7)
_computing_structure_refinement 'SHELXL-97 (Sheldrick, 2008)'
_computing_structure_solution 'SHELXS-97 (Sheldrick, 2008)'
_diffrn_ambient_temperature 150(2)
_diffrn_measured_fraction_theta_full 0.996
_diffrn_measured_fraction_theta_max 0.996
_diffrn_radiation_monochromator graphite
_diffrn_radiation_source 'fine-focus sealed tube'
_diffrn_radiation_type MoK\a
_diffrn_radiation_wavelength 0.71073
_diffrn_reflns_av_R_equivalents 0.0753
_diffrn_reflns_av_sigmaI/netI 0.1023
_diffrn_reflns_limit_h_max 34
_diffrn_reflns_limit_h_min -34
_diffrn_reflns_limit_k_max 23
_diffrn_reflns_limit_k_min -23
_diffrn_reflns_limit_l_max 27
_diffrn_reflns_limit_l_min -28
_diffrn_reflns_number 44159
_diffrn_reflns_theta_full 27.56
_diffrn_reflns_theta_max 27.56
_diffrn_reflns_theta_min 2.13
_exptl_absorpt_coefficient_mu 3.061
_exptl_absorpt_correction_T_max 0.9138
_exptl_absorpt_correction_T_min 0.7103
_exptl_absorpt_correction_type multi-scan
_exptl_absorpt_process_details 'bruker apex 2'
_exptl_crystal_colour yellow
_exptl_crystal_density_diffrn 1.330
_exptl_crystal_density_method 'not measured'
_exptl_crystal_description plate
_exptl_crystal_F_000 4052
_exptl_crystal_size_max 0.12
_exptl_crystal_size_mid 0.06
_exptl_crystal_size_min 0.03
_platon_squeeze_details
;
;
_refine_diff_density_max 1.384
_refine_diff_density_min -0.830
_refine_diff_density_rms 0.144
_refine_ls_extinction_method none
_refine_ls_goodness_of_fit_ref 0.957
_refine_ls_hydrogen_treatment constr
_refine_ls_matrix_type full
_refine_ls_number_parameters 529
_refine_ls_number_reflns 11647
_refine_ls_number_restraints 0
_refine_ls_restrained_S_all 0.957
_refine_ls_R_factor_all 0.0931
_refine_ls_R_factor_gt 0.0483
_refine_ls_shift/su_max 0.007
_refine_ls_shift/su_mean 0.000
_refine_ls_structure_factor_coef Fsqd
_refine_ls_weighting_details 'calc w=1/[\s^2^(Fo^2^)+(0.0529P)^2^+0.0000P] where P=(Fo^2^+2Fc^2^)/3'
_refine_ls_weighting_scheme calc
_refine_ls_wR_factor_gt 0.1044
_refine_ls_wR_factor_ref 0.1153
_reflns_number_gt 7295
_reflns_number_total 11647
_reflns_threshold_expression >2sigma(I)
_cod_data_source_file om200994b_si_001.cif
_cod_data_source_block 2e
_cod_original_sg_symbol_H-M C2/c
_cod_original_formula_sum 'C51.50 H43.50 Au Cl N4 P2'
_cod_database_code 4076344

loop_
_symmetry_equiv_pos_as_xyz
'x, y, z'
'-x, y, -z+1/2'
'x+1/2, y+1/2, z'
'-x+1/2, y+1/2, -z+1/2'
'-x, -y, -z'
'x, -y, z-1/2'
'-x+1/2, -y+1/2, -z'
'x+1/2, -y+1/2, z-1/2'

loop_
_atom_site_label
_atom_site_type_symbol
_atom_site_fract_x
_atom_site_fract_y
_atom_site_fract_z
_atom_site_U_iso_or_equiv
_atom_site_adp_type
_atom_site_occupancy
_atom_site_symmetry_multiplicity
_atom_site_calc_flag
_atom_site_refinement_flags
_atom_site_disorder_assembly
_atom_site_disorder_group
Cl1 Cl 1.17236(6) 0.10133(8) 1.44028(7) 0.0344(4) Uani 1 1 d . . .
C1 C 1.1642(2) -0.1078(3) 1.4011(3) 0.0301(14) Uani 1 1 d . . .
H1A H 1.1717 -0.0565 1.4001 0.036 Uiso 1 1 calc R . .
C2 C 1.1357(2) -0.1446(4) 1.3471(3) 0.0389(16) Uani 1 1 d . . .
H2A H 1.1234 -0.1189 1.3076 0.047 Uiso 1 1 calc R . .
C3 C 1.1251(2) -0.2190(4) 1.3506(4) 0.0439(18) Uani 1 1 d . . .
H3A H 1.1053 -0.2428 1.3125 0.053 Uiso 1 1 calc R . .
C4 C 1.1682(2) -0.2232(3) 1.4550(3) 0.0291(14) Uani 1 1 d . . .
C5 C 1.1905(2) -0.2537(3) 1.5194(3) 0.0323(15) Uani 1 1 d . . .
C6 C 1.2111(3) -0.3384(4) 1.5988(4) 0.0439(18) Uani 1 1 d . . .
H6A H 1.2094 -0.3875 1.6138 0.053 Uiso 1 1 calc R . .
C7 C 1.2381(3) -0.2880(4) 1.6410(4) 0.052(2) Uani 1 1 d . . .
H7A H 1.2550 -0.3022 1.6839 0.062 Uiso 1 1 calc R . .
C8 C 1.2413(2) -0.2152(4) 1.6215(3) 0.0445(18) Uani 1 1 d . . .
H8A H 1.2597 -0.1786 1.6506 0.053 Uiso 1 1 calc R . .
C9 C 1.2169(2) -0.1982(3) 1.5592(3) 0.0333(15) Uani 1 1 d . . .
C10 C 1.2145(2) -0.1267(3) 1.5229(3) 0.0282(13) Uani 1 1 d . . .
H10A H 1.2503 -0.1162 1.5198 0.034 Uiso 1 1 calc R . .
C11 C 1.1814(2) -0.1486(3) 1.4569(3) 0.0259(13) Uani 1 1 d . . .
C12 C 1.1965(2) -0.0589(3) 1.5517(3) 0.0295(14) Uani 1 1 d . . .
H12A H 1.1990 -0.0151 1.5255 0.035 Uiso 1 1 calc R . .
H12B H 1.2201 -0.0508 1.5953 0.035 Uiso 1 1 calc R . .
C13 C 1.13985(19) -0.0650(3) 1.5561(3) 0.0239(13) Uani 1 1 d . . .
H13A H 1.1371 -0.1069 1.5843 0.029 Uiso 1 1 calc R . .
H13B H 1.1158 -0.0744 1.5130 0.029 Uiso 1 1 calc R . .
C14 C 1.0555(2) 0.0104(3) 1.5888(3) 0.0288(14) Uani 1 1 d . . .
C15 C 1.0287(2) -0.0563(3) 1.5794(3) 0.0293(14) Uani 1 1 d . . .
H15A H 1.0451 -0.0997 1.5699 0.035 Uiso 1 1 calc R . .
C16 C 0.9778(2) -0.0601(4) 1.5839(3) 0.0367(15) Uani 1 1 d . . .
H16A H 0.9600 -0.1062 1.5773 0.044 Uiso 1 1 calc R . .
C17 C 0.9533(2) 0.0012(4) 1.5974(3) 0.0386(16) Uani 1 1 d . . .
H17A H 0.9191 -0.0024 1.6016 0.046 Uiso 1 1 calc R . .
C18 C 0.9783(2) 0.0679(4) 1.6048(4) 0.051(2) Uani 1 1 d . . .
H18A H 0.9608 0.1111 1.6127 0.061 Uiso 1 1 calc R . .
C19 C 1.0293(2) 0.0732(3) 1.6008(4) 0.048(2) Uani 1 1 d . . .
H19A H 1.0463 0.1199 1.6062 0.058 Uiso 1 1 calc R . .
C20 C 1.1596(2) 0.0160(3) 1.6723(3) 0.0267(13) Uani 1 1 d . . .
C21 C 1.2079(2) 0.0483(3) 1.6917(3) 0.0321(14) Uani 1 1 d . . .
H21A H 1.2200 0.0773 1.6624 0.039 Uiso 1 1 calc R . .
C22 C 1.2395(2) 0.0385(3) 1.7544(3) 0.0369(15) Uani 1 1 d . . .
H22A H 1.2734 0.0593 1.7675 0.044 Uiso 1 1 calc R . .
C23 C 1.2209(3) -0.0015(3) 1.7972(3) 0.0387(16) Uani 1 1 d . . .
H23A H 1.2421 -0.0083 1.8400 0.046 Uiso 1 1 calc R . .
C24 C 1.1718(3) -0.0313(3) 1.7780(3) 0.0394(16) Uani 1 1 d . . .
H24A H 1.1589 -0.0582 1.8077 0.047 Uiso 1 1 calc R . .
C25 C 1.1414(2) -0.0226(3) 1.7163(3) 0.0334(15) Uani 1 1 d . . .
H25A H 1.1074 -0.0433 1.7035 0.040 Uiso 1 1 calc R . .
C26 C 1.1671(3) 0.2773(5) 1.2392(4) 0.053(2) Uani 1 1 d . . .
H26A H 1.1561 0.2627 1.1955 0.064 Uiso 1 1 calc R . .
C27 C 1.1944(3) 0.2261(4) 1.2818(4) 0.052(2) Uani 1 1 d . . .
H27A H 1.2025 0.1792 1.2674 0.062 Uiso 1 1 calc R . .
C28 C 1.2102(2) 0.2435(4) 1.3462(4) 0.0428(18) Uani 1 1 d . . .
H28A H 1.2286 0.2091 1.3775 0.051 Uiso 1 1 calc R . .
C29 C 1.1977(2) 0.3141(3) 1.3629(3) 0.0304(15) Uani 1 1 d . . .
C30 C 1.2098(2) 0.3517(3) 1.4279(3) 0.0316(15) Uani 1 1 d . . .
H30A H 1.2483 0.3581 1.4452 0.038 Uiso 1 1 calc R . .
C31 C 1.1852(2) 0.4257(3) 1.4098(4) 0.0377(17) Uani 1 1 d . . .
C32 C 1.1812(3) 0.4853(4) 1.4481(4) 0.0480(19) Uani 1 1 d . . .
H32A H 1.1955 0.4831 1.4933 0.058 Uiso 1 1 calc R . .
C33 C 1.1561(3) 0.5473(4) 1.4188(5) 0.070(3) Uani 1 1 d . . .
H33A H 1.1530 0.5899 1.4431 0.084 Uiso 1 1 calc R . .
C34 C 1.1347(4) 0.5465(5) 1.3510(6) 0.089(4) Uani 1 1 d . . .
H34A H 1.1171 0.5900 1.3316 0.107 Uiso 1 1 calc R . .
C35 C 1.1626(3) 0.4311(4) 1.3441(4) 0.0480(19) Uani 1 1 d . . .
C36 C 1.1705(2) 0.3607(3) 1.3143(3) 0.0376(16) Uani 1 1 d . . .
C37 C 1.1898(2) 0.3099(3) 1.4768(3) 0.0305(14) Uani 1 1 d . . .
H37A H 1.2000 0.3372 1.5179 0.037 Uiso 1 1 calc R . .
H37B H 1.2067 0.2606 1.4842 0.037 Uiso 1 1 calc R . .
C38 C 1.1309(2) 0.2995(3) 1.4561(3) 0.0255(13) Uani 1 1 d . A .
H38A H 1.1207 0.2709 1.4157 0.031 Uiso 1 1 calc R . .
H38B H 1.1140 0.3486 1.4477 0.031 Uiso 1 1 calc R . .
C45 C 1.0372(2) 0.2589(3) 1.4863(3) 0.0243(13) Uani 1 1 d . A .
C46 C 1.0125(2) 0.2566(4) 1.4219(3) 0.0372(16) Uani 1 1 d . . .
H46A H 1.0325 0.2535 1.3924 0.045 Uiso 1 1 calc R . .
C47 C 0.9589(2) 0.2588(5) 1.3993(4) 0.058(2) Uani 1 1 d . . .
H47A H 0.9425 0.2593 1.3545 0.069 Uiso 1 1 calc R . .
C48 C 0.9292(2) 0.2604(4) 1.4416(4) 0.052(2) Uani 1 1 d . . .
H48A H 0.8923 0.2600 1.4262 0.063 Uiso 1 1 calc R . .
C49 C 0.9536(2) 0.2625(4) 1.5063(4) 0.0445(18) Uani 1 1 d . . .
H49A H 0.9335 0.2645 1.5357 0.053 Uiso 1 1 calc R . .
C50 C 1.0081(2) 0.2619(3) 1.5292(3) 0.0341(15) Uani 1 1 d . . .
H50A H 1.0248 0.2635 1.5739 0.041 Uiso 1 1 calc R . .
N1 N 1.14052(19) -0.2601(3) 1.4036(3) 0.0372(13) Uani 1 1 d . . .
N2 N 1.1867(2) -0.3246(3) 1.5376(3) 0.0447(15) Uani 1 1 d . . .
N3 N 1.1544(2) 0.3450(4) 1.2523(3) 0.0548(16) Uani 1 1 d . . .
N4 N 1.1372(3) 0.4906(4) 1.3125(4) 0.073(2) Uani 1 1 d . . .
P1 P 1.12204(5) 0.02108(8) 1.58829(8) 0.0243(3) Uani 1 1 d . . .
P2 P 1.10761(5) 0.25151(8) 1.51590(7) 0.0230(3) Uani 1 1 d . . .
Au1 Au 1.130769(8) 0.128511(12) 1.535401(12) 0.02722(8) Uani 1 1 d . A .
C54 C 1.0000 0.3509(12) 1.7500 0.058(6) Uiso 0.50 2 d SP . .
H54A H 1.0000 0.4035 1.7500 0.070 Uiso 0.50 2 calc SPR . .
C55 C 1.0173(4) 0.3176(6) 1.7102(6) 0.029(3) Uiso 0.50 1 d P . .
H55A H 1.0287 0.3452 1.6796 0.034 Uiso 0.50 1 calc PR . .
C56 C 1.0199(5) 0.2464(7) 1.7099(6) 0.039(3) Uiso 0.50 1 d P . .
H56A H 1.0358 0.2226 1.6815 0.046 Uiso 0.50 1 calc PR . .
C57 C 1.0000 0.2043(10) 1.7500 0.037(4) Uiso 0.50 2 d SP . .
H57A H 1.0000 0.1517 1.7500 0.044 Uiso 0.50 2 calc SPR . .
C39 C 1.1288(6) 0.3010(9) 1.5921(9) 0.023(4) Uiso 0.50 1 d P A 1
C40 C 1.1193(7) 0.3768(12) 1.5921(10) 0.052(5) Uiso 0.50 1 d P A 1
H40A H 1.1025 0.4005 1.5527 0.062 Uiso 0.50 1 calc PR A 1
C41 C 1.1341(8) 0.4205(12) 1.6494(12) 0.057(5) Uiso 0.50 1 d P A 1
H41A H 1.1274 0.4721 1.6496 0.068 Uiso 0.50 1 calc PR A 1
C42 C 1.1579(5) 0.3830(11) 1.7023(8) 0.038(4) Uiso 0.50 1 d P A 1
H42A H 1.1690 0.4096 1.7415 0.046 Uiso 0.50 1 calc PR A 1
C43 C 1.1675(5) 0.3069(9) 1.7034(8) 0.042(4) Uiso 0.50 1 d P A 1
H43A H 1.1852 0.2835 1.7426 0.051 Uiso 0.50 1 calc PR A 1
C44 C 1.1509(6) 0.2648(10) 1.6471(8) 0.038(4) Uiso 0.50 1 d P A 1
H44A H 1.1552 0.2126 1.6478 0.046 Uiso 0.50 1 calc PR A 1
C39A C 1.1237(6) 0.3163(11) 1.5814(9) 0.032(5) Uiso 0.50 1 d P A 2
C41A C 1.1231(7) 0.4393(11) 1.6244(10) 0.061(6) Uiso 0.50 1 d P A 2
H41B H 1.1151 0.4905 1.6185 0.073 Uiso 0.50 1 calc PR A 2
C43A C 1.1638(7) 0.3434(14) 1.6971(10) 0.066(6) Uiso 0.50 1 d P A 2
H43B H 1.1813 0.3287 1.7397 0.080 Uiso 0.50 1 calc PR A 2
C42A C 1.1477(8) 0.4135(12) 1.6815(13) 0.061(5) Uiso 0.50 1 d P A 2
H42B H 1.1550 0.4482 1.7157 0.073 Uiso 0.50 1 calc PR A 2
C44A C 1.1516(7) 0.2900(10) 1.6413(10) 0.043(5) Uiso 0.50 1 d P A 2
H44B H 1.1627 0.2399 1.6470 0.051 Uiso 0.50 1 calc PR A 2
C40A C 1.1092(8) 0.3919(11) 1.5738(11) 0.056(6) Uiso 0.50 1 d P A 2
H40B H 1.0897 0.4097 1.5330 0.067 Uiso 0.50 1 calc PR A 2

loop_
_atom_site_aniso_label
_atom_site_aniso_U_11
_atom_site_aniso_U_22
_atom_site_aniso_U_33
_atom_site_aniso_U_23
_atom_site_aniso_U_13
_atom_site_aniso_U_12
Cl1 0.0440(8) 0.0346(8) 0.0309(9) -0.0049(7) 0.0210(7) -0.0109(7)
C1 0.038(3) 0.029(3) 0.029(4) 0.004(3) 0.020(3) 0.006(3)
C2 0.043(3) 0.048(4) 0.029(4) -0.001(3) 0.015(3) 0.009(3)
C3 0.034(3) 0.048(5) 0.053(5) -0.018(4) 0.018(3) 0.000(3)
C4 0.028(3) 0.029(3) 0.038(4) -0.001(3) 0.021(3) 0.006(3)
C5 0.032(3) 0.027(3) 0.047(5) 0.004(3) 0.026(3) 0.012(3)
C6 0.057(4) 0.041(4) 0.049(5) 0.017(4) 0.039(4) 0.026(4)
C7 0.059(4) 0.060(5) 0.049(5) 0.023(4) 0.037(4) 0.035(4)
C8 0.039(3) 0.058(5) 0.043(5) 0.007(4) 0.022(3) 0.025(3)
C9 0.026(3) 0.043(4) 0.035(4) 0.010(3) 0.015(3) 0.017(3)
C10 0.031(3) 0.026(3) 0.033(4) -0.001(3) 0.018(3) 0.003(3)
C11 0.026(3) 0.025(3) 0.034(4) -0.003(3) 0.021(3) 0.003(2)
C12 0.034(3) 0.031(3) 0.027(4) -0.004(3) 0.015(3) 0.002(3)
C13 0.025(3) 0.022(3) 0.026(3) 0.000(2) 0.011(2) 0.004(2)
C14 0.032(3) 0.027(3) 0.032(4) 0.008(3) 0.017(3) 0.005(3)
C15 0.032(3) 0.032(3) 0.025(4) -0.004(3) 0.008(3) 0.006(3)
C16 0.036(3) 0.035(4) 0.040(4) -0.005(3) 0.013(3) -0.006(3)
C17 0.029(3) 0.043(4) 0.050(5) 0.002(3) 0.020(3) 0.000(3)
C18 0.046(4) 0.043(4) 0.081(6) 0.008(4) 0.044(4) 0.016(3)
C19 0.044(4) 0.022(3) 0.092(6) -0.001(4) 0.042(4) -0.002(3)
C20 0.038(3) 0.016(3) 0.033(4) 0.002(3) 0.021(3) 0.003(2)
C21 0.041(3) 0.023(3) 0.035(4) 0.002(3) 0.016(3) -0.001(3)
C22 0.043(3) 0.036(4) 0.034(4) -0.008(3) 0.015(3) -0.002(3)
C23 0.060(4) 0.028(4) 0.029(4) -0.004(3) 0.014(3) -0.009(3)
C24 0.064(4) 0.034(4) 0.028(4) 0.003(3) 0.025(3) -0.002(3)
C25 0.045(3) 0.028(3) 0.032(4) 0.003(3) 0.020(3) -0.004(3)
C26 0.048(4) 0.079(6) 0.041(5) -0.015(5) 0.026(4) -0.028(4)
C27 0.055(4) 0.050(5) 0.063(6) -0.015(4) 0.036(4) -0.019(4)
C28 0.043(4) 0.034(4) 0.061(6) 0.002(4) 0.030(4) -0.005(3)
C29 0.026(3) 0.033(4) 0.040(4) -0.001(3) 0.022(3) -0.011(3)
C30 0.023(3) 0.034(4) 0.041(4) -0.002(3) 0.013(3) -0.014(2)
C31 0.039(3) 0.024(3) 0.061(5) -0.002(3) 0.032(3) -0.013(3)
C32 0.051(4) 0.031(4) 0.072(6) -0.006(4) 0.033(4) -0.019(3)
C33 0.085(6) 0.023(4) 0.126(9) -0.001(5) 0.068(6) -0.009(4)
C34 0.142(10) 0.039(5) 0.112(10) 0.041(6) 0.076(8) 0.032(5)
C35 0.071(5) 0.041(4) 0.046(5) 0.016(4) 0.039(4) -0.003(4)
C36 0.041(3) 0.039(4) 0.041(4) 0.005(3) 0.023(3) -0.005(3)
C37 0.023(3) 0.033(3) 0.035(4) 0.001(3) 0.007(3) -0.003(2)
C38 0.027(3) 0.026(3) 0.026(4) 0.006(3) 0.012(3) 0.000(2)
C45 0.027(3) 0.023(3) 0.029(4) 0.003(3) 0.017(3) 0.007(2)
C46 0.031(3) 0.053(4) 0.032(4) -0.004(3) 0.016(3) 0.004(3)
C47 0.031(3) 0.105(7) 0.036(5) 0.003(4) 0.008(3) 0.003(4)
C48 0.022(3) 0.080(6) 0.056(6) -0.003(4) 0.013(3) 0.005(3)
C49 0.035(3) 0.059(5) 0.048(5) 0.008(4) 0.026(3) 0.005(3)
C50 0.030(3) 0.046(4) 0.028(4) 0.006(3) 0.011(3) 0.000(3)
N1 0.036(3) 0.030(3) 0.049(4) -0.003(3) 0.019(3) 0.006(2)
N2 0.051(3) 0.031(3) 0.065(5) 0.010(3) 0.037(3) 0.016(3)
N3 0.065(4) 0.069(5) 0.039(4) 0.004(3) 0.029(3) 0.000(3)
N4 0.115(6) 0.044(4) 0.073(5) 0.031(4) 0.046(5) 0.034(4)
P1 0.0289(7) 0.0208(8) 0.0287(9) 0.0045(7) 0.0172(7) 0.0038(6)
P2 0.0224(6) 0.0246(8) 0.0240(9) 0.0025(6) 0.0098(6) 0.0008(6)
Au1 0.02575(10) 0.02512(13) 0.03272(14) 0.00882(12) 0.01147(9) 0.00204(10)

loop_
_atom_type_symbol
_atom_type_description
_atom_type_scat_dispersion_real
_atom_type_scat_dispersion_imag
_atom_type_scat_source
C C 0.0033 0.0016 'International Tables Vol C Tables 4.2.6.8 and 6.1.1.4'
H H 0.0000 0.0000 'International Tables Vol C Tables 4.2.6.8 and 6.1.1.4'
N N 0.0061 0.0033 'International Tables Vol C Tables 4.2.6.8 and 6.1.1.4'
P P 0.1023 0.0942 'International Tables Vol C Tables 4.2.6.8 and 6.1.1.4'
Cl Cl 0.1484 0.1585 'International Tables Vol C Tables 4.2.6.8 and 6.1.1.4'
Au Au -2.0133 8.8022 'International Tables Vol C Tables 4.2.6.8 and 6.1.1.4'

loop_
_geom_angle_atom_site_label_1
_geom_angle_atom_site_label_2
_geom_angle_atom_site_label_3
_geom_angle
_geom_angle_site_symmetry_3
C2 C1 C11 117.3(6) .
C1 C2 C3 119.7(6) .
N1 C3 C2 124.8(7) .
N1 C4 C11 125.8(6) .
N1 C4 C5 126.4(6) .
C11 C4 C5 107.8(5) .
N2 C5 C9 124.9(6) .
N2 C5 C4 126.3(6) .
C9 C5 C4 108.8(5) .
N2 C6 C7 124.9(7) .
C6 C7 C8 119.8(7) .
C9 C8 C7 117.5(7) .
C8 C9 C5 118.4(6) .
C8 C9 C10 130.7(6) .
C5 C9 C10 110.9(6) .
C9 C10 C11 101.5(5) .
C9 C10 C12 116.5(5) .
C11 C10 C12 115.8(5) .
C1 C11 C4 118.2(6) .
C1 C11 C10 130.9(5) .
C4 C11 C10 110.9(5) .
C10 C12 C13 113.6(5) .
C12 C13 P1 109.3(4) .
C15 C14 C19 117.9(5) .
C15 C14 P1 124.3(4) .
C19 C14 P1 117.8(4) .
C14 C15 C16 120.4(5) .
C17 C16 C15 121.0(6) .
C16 C17 C18 119.6(5) .
C17 C18 C19 120.5(6) .
C14 C19 C18 120.6(6) .
C21 C20 C25 119.3(6) .
C21 C20 P1 119.4(4) .
C25 C20 P1 121.2(5) .
C20 C21 C22 120.1(6) .
C23 C22 C21 119.6(6) .
C24 C23 C22 119.9(6) .
C25 C24 C23 120.4(6) .
C24 C25 C20 120.6(6) .
N3 C26 C27 126.9(8) .
C26 C27 C28 119.1(7) .
C27 C28 C29 116.6(7) .
C36 C29 C28 118.0(6) .
C36 C29 C30 111.5(5) .
C28 C29 C30 130.5(6) .
C31 C30 C29 101.2(5) .
C31 C30 C37 114.2(5) .
C29 C30 C37 113.9(5) .
C32 C31 C35 118.8(7) .
C32 C31 C30 129.9(7) .
C35 C31 C30 111.3(6) .
C33 C32 C31 117.8(8) .
C32 C33 C34 118.4(8) .
N4 C34 C33 125.8(8) .
N4 C35 C31 126.0(7) .
N4 C35 C36 125.4(7) .
C31 C35 C36 108.6(6) .
N3 C36 C29 126.5(6) .
N3 C36 C35 126.1(6) .
C29 C36 C35 107.4(6) .
C30 C37 C38 113.4(5) .
C37 C38 P2 112.7(4) .
C46 C45 C50 119.4(5) .
C46 C45 P2 120.8(4) .
C50 C45 P2 119.6(5) .
C45 C46 C47 121.0(6) .
C46 C47 C48 120.2(7) .
C49 C48 C47 119.2(6) .
C48 C49 C50 120.5(6) .
C45 C50 C49 119.6(6) .
C3 N1 C4 114.2(6) .
C6 N2 C5 114.4(6) .
C26 N3 C36 112.9(7) .
C34 N4 C35 113.2(8) .
C14 P1 C20 104.7(3) .
C14 P1 C13 106.3(3) .
C20 P1 C13 102.3(3) .
C14 P1 Au1 109.65(19) .
C20 P1 Au1 116.03(18) .
C13 P1 Au1 116.77(19) .
C39A P2 C38 101.8(6) .
C39A P2 C45 102.9(6) .
C38 P2 C45 104.2(3) .
C38 P2 C39 109.7(6) .
C45 P2 C39 108.0(5) .
C39A P2 Au1 119.2(6) .
C38 P2 Au1 117.40(19) .
C45 P2 Au1 109.43(18) .
C39 P2 Au1 107.7(6) .
P1 Au1 P2 147.23(5) .
P1 Au1 Cl1 111.04(5) .
P2 Au1 Cl1 100.60(5) .
C55 C54 C55 122(2) 2_758
C54 C55 C56 121.1(16) .
C55 C56 C57 121.1(14) .
C56 C57 C56 112.9(18) 2_758
C44 C39 C40 120.8(19) .
C44 C39 P2 121.1(13) .
C40 C39 P2 118.1(15) .
C39 C40 C41 122.4(19) .
C42 C41 C40 114.8(19) .
C41 C42 C43 123.7(17) .
C42 C43 C44 120.4(15) .
C39 C44 C43 117.7(17) .
C44A C39A C40A 120(2) .
C44A C39A P2 117.7(15) .
C40A C39A P2 122.6(14) .
C42A C41A C40A 119(2) .
C42A C43A C44A 114.5(19) .
C41A C42A C43A 127(2) .
C39A C44A C43A 118.2(17) .
C41A C40A C39A 121(2) .

loop_
_geom_bond_atom_site_label_1
_geom_bond_atom_site_label_2
_geom_bond_distance
_geom_bond_site_symmetry_2
Cl1 Au1 2.6647(15) .
C1 C2 1.378(9) .
C1 C11 1.384(8) .
C2 C3 1.381(9) .
C3 N1 1.334(9) .
C4 N1 1.334(8) .
C4 C11 1.389(8) .
C4 C5 1.467(9) .
C5 N2 1.352(8) .
C5 C9 1.380(9) .
C6 N2 1.330(9) .
C6 C7 1.349(10) .
C7 C8 1.392(9) .
C8 C9 1.365(9) .
C9 C10 1.505(8) .
C10 C11 1.511(8) .
C10 C12 1.517(7) .
C12 C13 1.552(7) .
C13 P1 1.824(5) .
C14 C15 1.388(8) .
C14 C19 1.395(8) .
C14 P1 1.800(5) .
C15 C16 1.399(7) .
C16 C17 1.362(8) .
C17 C18 1.365(9) .
C18 C19 1.401(8) .
C20 C21 1.373(8) .
C20 C25 1.383(8) .
C20 P1 1.822(6) .
C21 C22 1.398(9) .
C22 C23 1.380(8) .
C23 C24 1.373(9) .
C24 C25 1.369(9) .
C26 N3 1.322(9) .
C26 C27 1.366(10) .
C27 C28 1.381(10) .
C28 C29 1.392(8) .
C29 C36 1.386(9) .
C29 C30 1.519(8) .
C30 C31 1.493(8) .
C30 C37 1.524(8) .
C31 C32 1.383(9) .
C31 C35 1.391(9) .
C32 C33 1.368(10) .
C33 C34 1.425(13) .
C34 N4 1.327(11) .
C35 N4 1.350(9) .
C35 C36 1.469(9) .
C36 N3 1.328(9) .
C37 C38 1.525(7) .
C38 P2 1.816(5) .
C45 C46 1.371(8) .
C45 C50 1.379(7) .
C45 P2 1.817(5) .
C46 C47 1.379(8) .
C47 C48 1.381(9) .
C48 C49 1.375(10) .
C49 C50 1.402(8) .
P1 Au1 2.3021(14) .
P2 C39A 1.80(2) .
P2 C39 1.828(18) .
P2 Au1 2.3128(15) .
C54 C55 1.249(14) .
C54 C55 1.249(14) 2_758
C55 C56 1.286(16) .
C56 C57 1.376(15) .
C57 C56 1.376(15) 2_758
C39 C44 1.34(3) .
C39 C40 1.39(3) .
C40 C41 1.43(3) .
C41 C42 1.33(3) .
C42 C43 1.40(2) .
C43 C44 1.40(2) .
C39A C44A 1.39(3) .
C39A C40A 1.42(3) .
C41A C42A 1.32(3) .
C41A C40A 1.36(3) .
C43A C42A 1.35(3) .
C43A C44A 1.51(3) .

loop_
_platon_squeeze_void_nr
_platon_squeeze_void_average_x
_platon_squeeze_void_average_y
_platon_squeeze_void_average_z
_platon_squeeze_void_volume
_platon_squeeze_void_count_electrons
_platon_squeeze_void_content
1 0.000 0.500 0.232 813 175 ' '
2 0.500 0.000 0.060 813 175 ' '
